data_8101066
loop_
_publ_author_name
'Akine, S.'
'Sumitomo, K.'
'Nabeshima, T.'

_publ_section_title
;
Crystal structure of 1^5^,8^5^,10^5^,12^5^,19^5^,21^5^,24^5^,27^5
^-octa-t-butyl-10^2^,21^2^,24^2^,27^2^-tetrakis[(2-methoxy)ethoxy]-
2,7,13,18-tetraoxa-4,15(5,2),5,16(2,5)-tetrapyridina-1,8,19(2,1,3),
12(1,2,3),10,21,24,27(1,3)-dodecabenzenatricyclo[17.3.3.3^8,12^]-octacosaphane 
tetrakis(dichloromethane), (C~124~H~152~N~4~O~12~)(CH~2~Cl~2~)~4~
;
_journal_issue 4
_journal_name_full 'Zeitschrift f\"ur Kristallographie - New Crystal Structures'
_journal_page_first 521
_journal_page_last 524
_journal_volume 216
_journal_year 2001
_chemical_formula_structural 'C128 H160 Cl8 N4 O12'
_chemical_formula_sum 'C128 H160 Cl8 N4 O12'
_chemical_formula_weight 2230.20
_chemical_melting_point_gt 573
_chemical_name_common calix[4]arene-bpy-OCH2CH2OCH3
_space_group_IT_number 2
_symmetry_cell_setting triclinic
_symmetry_space_group_name_Hall '-P 1'
_symmetry_space_group_name_H-M 'P -1'
_cell_angle_alpha 86.895(4)
_cell_angle_beta 83.700(4)
_cell_angle_gamma 69.307(3)
_cell_formula_units_Z 1
_cell_length_a 11.262(1)
_cell_length_b 12.570(1)
_cell_length_c 24.942(1)
_cell_measurement_temperature 120(2)
_cell_volume 3282.7(4)
_diffrn_ambient_temperature 120(2)
_exptl_crystal_density_diffrn 1.128
_cod_depositor_comments
;
The following automatic conversions were performed:

'_chemical_melting_point' tag was changed to
'_chemical_melting_point_gt' since the value was specified 'more
than' ('>') a certain temperature. The value '>573 K' was changed to
'573' - it should be numeric and without a unit designator.

Automatic conversion script
Id: cif_fix_values 1646 2011-03-28 12:23:43Z adriana 
;
_cod_database_code 8101066

loop_
_symmetry_equiv_pos_as_xyz
'x, y, z'
'-x, -y, -z'

loop_
_atom_site_label
_atom_site_type_symbol
_atom_site_fract_x
_atom_site_fract_y
_atom_site_fract_z
_atom_site_U_iso_or_equiv
_atom_site_adp_type
_atom_site_occupancy
_atom_site_symmetry_multiplicity
_atom_site_calc_flag
_atom_site_refinement_flags
_atom_site_disorder_assembly
_atom_site_disorder_group
O1 O 0.6723(2) 0.5581(2) 0.25608(11) 0.0473(7) Uani 1 2 d . . .
O2 O 0.5304(2) 0.3827(2) 0.25425(10) 0.0398(6) Uani 1 2 d . . .
O3 O 0.7971(2) 0.2696(3) 0.30361(11) 0.0506(7) Uani 1 2 d . . .
O4 O 0.9081(2) 0.4738(3) 0.32449(10) 0.0489(7) Uani 1 2 d . . .
O5 O 0.5098(4) 0.6204(5) 0.38966(16) 0.1105(16) Uani 1 2 d . . .
C1 C 0.6771(4) 0.6259(3) 0.21058(16) 0.0433(9) Uani 1 2 d . . .
C2 C 0.7668(3) 0.6803(3) 0.20466(16) 0.0429(9) Uani 1 2 d . . .
C3 C 0.7655(4) 0.7514(3) 0.16045(17) 0.0458(10) Uani 1 2 d . . .
H1 H 0.8251 0.7899 0.1565 0.055 Uiso 1 2 calc R . .
C4 C 0.6801(4) 0.7694(3) 0.12117(17) 0.0441(9) Uani 1 2 d . . .
C5 C 0.5971(3) 0.7081(3) 0.12770(17) 0.0445(9) Uani 1 2 d . . .
H2 H 0.5407 0.7157 0.1009 0.053 Uiso 1 2 calc R . .
C6 C 0.5939(3) 0.6367(3) 0.17180(16) 0.0411(9) Uani 1 2 d . . .
C7 C 0.5927(3) 0.3574(3) 0.20205(14) 0.0342(8) Uani 1 2 d . . .
C8 C 0.5780(3) 0.4446(3) 0.16326(15) 0.0359(8) Uani 1 2 d . . .
C9 C 0.6350(3) 0.4162(3) 0.11138(15) 0.0382(8) Uani 1 2 d . . .
H3 H 0.6240 0.4748 0.0847 0.046 Uiso 1 2 calc R . .
C10 C 0.7081(3) 0.3041(3) 0.09677(14) 0.0364(8) Uani 1 2 d . . .
C11 C 0.7261(3) 0.2210(3) 0.13734(14) 0.0372(8) Uani 1 2 d . . .
H4 H 0.7783 0.1449 0.1289 0.045 Uiso 1 2 calc R . .
C12 C 0.6697(3) 0.2458(3) 0.19021(14) 0.0345(8) Uani 1 2 d . . .
C13 C 0.8841(3) 0.1785(4) 0.27457(15) 0.0433(9) Uani 1 2 d . D .
C14 C 0.8398(3) 0.1154(3) 0.24287(16) 0.0423(9) Uani 1 2 d . . .
C15 C 0.9297(4) 0.0240(4) 0.21482(17) 0.0487(10) Uani 1 2 d . D .
H5 H 0.9007 -0.0208 0.1936 0.058 Uiso 1 2 calc R . .
C16 C 1.0610(4) -0.0043(4) 0.21671(19) 0.0566(11) Uani 1 2 d . . .
C17 C 1.0993(4) 0.0654(4) 0.24687(18) 0.0533(11) Uani 1 2 d . D .
H6 H 1.1881 0.0494 0.2478 0.064 Uiso 1 2 calc R . .
C18 C 1.0145(4) 0.1571(4) 0.27572(16) 0.0465(10) Uani 1 2 d . . .
C19 C 0.9777(3) 0.4485(4) 0.27375(15) 0.0430(10) Uani 1 2 d . D .
C20 C 1.0583(3) 0.3381(4) 0.26317(15) 0.0422(9) Uani 1 2 d . . .
C21 C 1.1343(3) 0.3171(4) 0.21388(15) 0.0439(9) Uani 1 2 d . D .
H7 H 1.1911 0.2419 0.2064 0.053 Uiso 1 2 calc R . .
C22 C 1.1297(3) 0.4025(4) 0.17537(15) 0.0423(9) Uani 1 2 d . . .
C23 C 1.0425(3) 0.5100(4) 0.18649(15) 0.0433(9) Uani 1 2 d . D .
H8 H 1.0346 0.5684 0.1599 0.052 Uiso 1 2 calc R . .
C24 C 0.9654(3) 0.5364(4) 0.23534(15) 0.0413(9) Uani 1 2 d . . .
C25 C 0.5057(3) 0.5685(3) 0.17690(17) 0.0426(9) Uani 1 2 d . . .
H9 H 0.4381 0.6014 0.1523 0.051 Uiso 1 2 calc R . .
H10 H 0.4642 0.5735 0.2143 0.051 Uiso 1 2 calc R . .
C26 C 0.7000(3) 0.1518(3) 0.23297(15) 0.0409(9) Uani 1 2 d . D .
H11 H 0.6818 0.0860 0.2208 0.049 Uiso 1 2 calc R . .
H12 H 0.6457 0.1794 0.2669 0.049 Uiso 1 2 calc R . .
C27 C 1.0613(4) 0.2390(4) 0.30180(16) 0.0511(10) Uani 1 2 d . D .
H13 H 1.1494 0.1989 0.3112 0.061 Uiso 1 2 calc R . .
H14 H 1.0064 0.2681 0.3354 0.061 Uiso 1 2 calc R . .
C28 C 0.8676(4) 0.6539(4) 0.24418(17) 0.0487(10) Uani 1 2 d . D .
H15 H 0.9104 0.7108 0.2395 0.058 Uiso 1 2 calc R . .
H16 H 0.8262 0.6590 0.2816 0.058 Uiso 1 2 calc R . .
C29 C 0.6781(4) 0.8545(4) 0.07470(17) 0.0490(10) Uani 1 2 d . . .
C30 C 0.8136(4) 0.8325(5) 0.04697(19) 0.0648(13) Uani 1 2 d . . .
H17 H 0.8482 0.7554 0.0326 0.097 Uiso 1 2 calc R . .
H18 H 0.8685 0.8402 0.0733 0.097 Uiso 1 2 calc R . .
H19 H 0.8103 0.8878 0.0174 0.097 Uiso 1 2 calc R . .
C31 C 0.6230(5) 0.9754(4) 0.0976(2) 0.0649(13) Uani 1 2 d . . .
H20 H 0.6206 1.0310 0.0682 0.097 Uiso 1 2 calc R . .
H21 H 0.6769 0.9829 0.1244 0.097 Uiso 1 2 calc R . .
H22 H 0.5364 0.9893 0.1147 0.097 Uiso 1 2 calc R . .
C32 C 0.5945(4) 0.8476(4) 0.03118(19) 0.0618(12) Uani 1 2 d . . .
H23 H 0.6280 0.7713 0.0159 0.093 Uiso 1 2 calc R . .
H24 H 0.5954 0.9039 0.0025 0.093 Uiso 1 2 calc R . .
H25 H 0.5068 0.8632 0.0474 0.093 Uiso 1 2 calc R . .
C33 C 0.7635(4) 0.2776(4) 0.03784(15) 0.0442(9) Uani 1 2 d . . .
C34 C 0.8344(4) 0.3573(4) 0.01706(18) 0.0586(12) Uani 1 2 d . . .
H26 H 0.9048 0.3470 0.0390 0.088 Uiso 1 2 calc R . .
H27 H 0.7756 0.4363 0.0194 0.088 Uiso 1 2 calc R . .
H28 H 0.8684 0.3399 -0.0206 0.088 Uiso 1 2 calc R . .
C35 C 0.6533(5) 0.2942(5) 0.00383(18) 0.0743(16) Uani 1 2 d . . .
H29 H 0.6080 0.2428 0.0172 0.112 Uiso 1 2 calc R . .
H30 H 0.6868 0.2772 -0.0339 0.112 Uiso 1 2 calc R . .
H31 H 0.5944 0.3731 0.0064 0.112 Uiso 1 2 calc R . .
C36 C 0.8582(5) 0.1563(4) 0.0318(2) 0.0761(16) Uani 1 2 d . . .
H32 H 0.8156 0.1026 0.0446 0.114 Uiso 1 2 calc R . .
H33 H 0.9296 0.1461 0.0532 0.114 Uiso 1 2 calc R . .
H34 H 0.8904 0.1424 -0.0062 0.114 Uiso 1 2 calc R . .
C37 C 1.1585(5) -0.1036(5) 0.1852(3) 0.0800(17) Uani 1 2 d . A .
C38 C 1.1017(8) -0.1681(8) 0.1527(5) 0.085(3) Uani 0.762(19) 2 d P A 1
H35 H 1.0409 -0.1933 0.1763 0.127 Uiso 0.762(19) 2 calc PR A 1
H36 H 1.1698 -0.2345 0.1367 0.127 Uiso 0.762(19) 2 calc PR A 1
H37 H 1.0575 -0.1184 0.1240 0.127 Uiso 0.762(19) 2 calc PR A 1
C39 C 1.2444(12) -0.0616(12) 0.1468(6) 0.132(7) Uani 0.762(19) 2 d P A 1
H38 H 1.3071 -0.1259 0.1269 0.198 Uiso 0.762(19) 2 calc PR A 1
H39 H 1.2888 -0.0248 0.1669 0.198 Uiso 0.762(19) 2 calc PR A 1
H40 H 1.1937 -0.0067 0.1213 0.198 Uiso 0.762(19) 2 calc PR A 1
C40 C 1.2410(18) -0.1840(14) 0.2277(6) 0.209(13) Uani 0.762(19) 2 d P A 1
H41 H 1.1860 -0.2105 0.2541 0.313 Uiso 0.762(19) 2 calc PR A 1
H42 H 1.2830 -0.1424 0.2462 0.313 Uiso 0.762(19) 2 calc PR A 1
H43 H 1.3056 -0.2495 0.2094 0.313 Uiso 0.762(19) 2 calc PR A 1
C41 C 1.293(2) -0.117(3) 0.181(2) 0.13(2) Uani 0.238(19) 2 d P A 2
H44 H 1.3030 -0.0438 0.1720 0.199 Uiso 0.238(19) 2 calc PR A 2
H45 H 1.3402 -0.1722 0.1532 0.199 Uiso 0.238(19) 2 calc PR A 2
H46 H 1.3271 -0.1449 0.2159 0.199 Uiso 0.238(19) 2 calc PR A 2
C42 C 1.147(5) -0.218(4) 0.205(3) 0.20(5) Uani 0.238(19) 2 d P A 2
H47 H 1.0627 -0.2181 0.1988 0.295 Uiso 0.238(19) 2 calc PR A 2
H48 H 1.1593 -0.2292 0.2430 0.295 Uiso 0.238(19) 2 calc PR A 2
H49 H 1.2128 -0.2796 0.1841 0.295 Uiso 0.238(19) 2 calc PR A 2
C43 C 1.145(5) -0.047(3) 0.1167(17) 0.17(2) Uani 0.238(19) 2 d P A 2
H50 H 1.1566 0.0268 0.1147 0.249 Uiso 0.238(19) 2 calc PR A 2
H51 H 1.0600 -0.0373 0.1063 0.249 Uiso 0.238(19) 2 calc PR A 2
H52 H 1.2101 -0.0999 0.0921 0.249 Uiso 0.238(19) 2 calc PR A 2
C44 C 1.2118(4) 0.3791(4) 0.12096(16) 0.0489(10) Uani 1 2 d . D .
C45 C 1.1249(5) 0.3874(5) 0.07647(18) 0.0675(14) Uani 1 2 d . . .
H53 H 1.0574 0.4624 0.0772 0.101 Uiso 1 2 calc R D .
H54 H 1.0865 0.3283 0.0825 0.101 Uiso 1 2 calc R . .
H55 H 1.1753 0.3766 0.0413 0.101 Uiso 1 2 calc R . .
C46 C 1.3196(5) 0.2623(4) 0.12034(19) 0.0684(14) Uani 1 2 d . . .
H56 H 1.3740 0.2584 0.1490 0.103 Uiso 1 2 calc R D .
H57 H 1.3707 0.2518 0.0853 0.103 Uiso 1 2 calc R . .
H58 H 1.2827 0.2022 0.1263 0.103 Uiso 1 2 calc R . .
C47 C 1.2761(4) 0.4687(4) 0.10923(18) 0.0596(12) Uani 1 2 d . . .
H59 H 1.3334 0.4632 0.1370 0.089 Uiso 1 2 calc R D .
H60 H 1.2107 0.5448 0.1095 0.089 Uiso 1 2 calc R . .
H61 H 1.3252 0.4550 0.0738 0.089 Uiso 1 2 calc R . .
C48 C 0.4048(3) 0.3742(4) 0.25864(15) 0.0454(10) Uani 1 2 d . . .
H62 H 0.4104 0.2981 0.2473 0.055 Uiso 1 2 calc R . .
H63 H 0.3487 0.4325 0.2354 0.055 Uiso 1 2 calc R . .
C49 C 0.3529(3) 0.3927(4) 0.31681(15) 0.0441(10) Uani 1 2 d . C .
C50 C 0.3027(4) 0.5004(4) 0.33824(16) 0.0511(11) Uani 1 2 d . . .
H64 H 0.3000 0.5641 0.3154 0.061 Uiso 1 2 calc R B 1
N1A N 0.2567(3) 0.5180(4) 0.39120(15) 0.0525(12) Uani 0.669(7) 2 d P C 1
C52A C 0.2567(3) 0.5180(4) 0.39120(15) 0.0525(12) Uani 0.33 2 d P C 2
H52A H 0.2223 0.5927 0.4051 0.063 Uiso 0.331(7) 2 calc PR C 2
C51 C 0.2608(3) 0.4261(4) 0.42388(16) 0.0459(10) Uani 1 2 d . . .
C52B C 0.3094(4) 0.3194(4) 0.40479(15) 0.0563(12) Uani 0.669(7) 2 d P C 1
H65 H 0.3116 0.2563 0.4279 0.068 Uiso 0.669(7) 2 calc PR C 1
N1B N 0.3094(4) 0.3194(4) 0.40479(15) 0.0563(12) Uani 0.33 2 d P C 2
C53 C 0.3556(4) 0.3032(4) 0.35150(17) 0.0585(12) Uani 1 2 d . . .
H66 H 0.3904 0.2279 0.3382 0.070 Uiso 1 2 calc R C 1
C54 C 0.9825(4) 0.5035(5) 0.36071(16) 0.0594(13) Uani 1 2 d . . .
H67 H 0.9979 0.5737 0.3476 0.071 Uiso 1 2 calc R . .
H68 H 1.0661 0.4416 0.3623 0.071 Uiso 1 2 calc R . .
C55 C 0.9111(4) 0.5219(5) 0.41565(17) 0.0561(12) Uani 1 2 d . C .
C56 C 0.8366(4) 0.6282(5) 0.43399(18) 0.0682(14) Uani 1 2 d . . .
H69 H 0.8251 0.6919 0.4102 0.082 Uiso 1 2 calc R C 1
N2A N 0.7781(4) 0.6452(4) 0.48571(16) 0.0674(14) Uani 0.669(7) 2 d P C 1
C58A C 0.7781(4) 0.6452(4) 0.48571(16) 0.0674(14) Uani 0.33 2 d P C 2
H111 H 0.7271 0.7194 0.4976 0.081 Uiso 0.331(7) 2 calc PR C 2
C57 C 0.7945(4) 0.5541(4) 0.51928(16) 0.0478(10) Uani 1 2 d . . .
C58B C 0.8636(4) 0.4466(4) 0.50307(15) 0.0535(12) Uani 0.669(7) 2 d P C 1
H70 H 0.8713 0.3836 0.5269 0.064 Uiso 0.669(7) 2 calc PR C 1
N2B N 0.8636(4) 0.4466(4) 0.50307(15) 0.0535(12) Uani 0.33 2 d P C 2
C59 C 0.9227(4) 0.4310(5) 0.45091(19) 0.0620(13) Uani 1 2 d . . .
H71 H 0.9721 0.3563 0.4392 0.074 Uiso 1 2 calc R C 1
C60 C 0.5871(5) 0.6254(5) 0.29936(19) 0.0685(14) Uani 1 2 d . . .
H72 H 0.4988 0.6564 0.2889 0.082 Uiso 1 2 calc R . .
H73 H 0.6134 0.6898 0.3071 0.082 Uiso 1 2 calc R . .
C61 C 0.5933(4) 0.5505(5) 0.34772(19) 0.0742(16) Uani 1 2 d . . .
H74 H 0.5651 0.4869 0.3405 0.089 Uiso 1 2 calc R . .
H75 H 0.6816 0.5186 0.3581 0.089 Uiso 1 2 calc R . .
C62 C 0.5160(6) 0.5563(9) 0.4402(2) 0.142(4) Uani 1 2 d . . .
H76 H 0.4585 0.6052 0.4685 0.212 Uiso 1 2 calc R . .
H77 H 0.6035 0.5297 0.4504 0.212 Uiso 1 2 calc R . .
H78 H 0.4903 0.4908 0.4358 0.212 Uiso 1 2 calc R . .
C63 C 0.7193(10) 0.2362(10) 0.3480(4) 0.062(3) Uani 0.517(8) 2 d P D 2
H79 H 0.6288 0.2852 0.3470 0.074 Uiso 0.517(8) 2 calc PR D 2
H80 H 0.7261 0.1565 0.3432 0.074 Uiso 0.517(8) 2 calc PR D 2
C64 C 0.7616(16) 0.2466(15) 0.4004(5) 0.103(5) Uani 0.517(8) 2 d P D 2
H81 H 0.7735 0.3208 0.4013 0.124 Uiso 0.517(8) 2 calc PR D 2
H82 H 0.6936 0.2464 0.4291 0.124 Uiso 0.517(8) 2 calc PR D 2
O6 O 0.8720(15) 0.1626(15) 0.4116(6) 0.199(7) Uani 0.517(8) 2 d PDU D 2
C65 C 0.871(4) 0.1594(18) 0.4777(9) 0.39(3) Uani 0.517(8) 2 d PDU D 2
H87 H 0.9492 0.1000 0.4883 0.579 Uiso 0.517(8) 2 calc PR D 2
H88 H 0.7967 0.1429 0.4944 0.579 Uiso 0.517(8) 2 calc PR D 2
H89 H 0.8681 0.2333 0.4899 0.579 Uiso 0.517(8) 2 calc PR D 2
C66 C 0.7940(12) 0.2546(13) 0.3622(5) 0.084(4) Uani 0.483(8) 2 d P D 1
H83 H 0.7750 0.3289 0.3792 0.101 Uiso 0.483(8) 2 calc PR D 1
H84 H 0.8784 0.2031 0.3720 0.101 Uiso 0.483(8) 2 calc PR D 1
C67 C 0.6906(12) 0.204(2) 0.3833(6) 0.155(10) Uani 0.483(8) 2 d P D 1
H85 H 0.6062 0.2501 0.3716 0.186 Uiso 0.483(8) 2 calc PR D 1
H86 H 0.7137 0.1244 0.3713 0.186 Uiso 0.483(8) 2 calc PR D 1
O7 O 0.6922(8) 0.2084(9) 0.4415(3) 0.103(4) Uani 0.483(8) 2 d PD D 1
C68 C 0.5970(19) 0.150(3) 0.4609(13) 0.30(3) Uani 0.483(8) 2 d PD D 1
H90 H 0.5884 0.1468 0.5005 0.450 Uiso 0.483(8) 2 calc PR D 1
H91 H 0.6274 0.0732 0.4468 0.450 Uiso 0.483(8) 2 calc PR D 1
H92 H 0.5140 0.1939 0.4482 0.450 Uiso 0.483(8) 2 calc PR D 1
Cl1 Cl 0.4356(4) 0.0552(4) 0.2444(2) 0.0928(18) Uani 0.329(3) 2 d PD E 1
Cl2 Cl 0.6408(6) -0.0812(4) 0.3081(3) 0.1029(19) Uani 0.329(3) 2 d PD E 1
C69 C 0.5210(18) -0.0862(14) 0.2696(9) 0.085(6) Uani 0.329(3) 2 d PD E 1
H93 H 0.4610 -0.1155 0.2922 0.103 Uiso 0.329(3) 2 calc PR E 1
H94 H 0.5598 -0.1382 0.2390 0.103 Uiso 0.329(3) 2 calc PR E 1
Cl3 Cl 0.4789(13) -0.0288(11) 0.2962(5) 0.184(6) Uani 0.335(8) 2 d PD F 2
Cl4 Cl 0.3000(15) 0.0175(11) 0.3932(5) 0.278(10) Uani 0.335(8) 2 d PD F 2
C70 C 0.447(3) -0.0701(19) 0.3632(9) 0.22(2) Uani 0.335(8) 2 d PDU F 2
H95 H 0.4478 -0.1492 0.3637 0.258 Uiso 0.335(8) 2 calc PR F 2
H96 H 0.5149 -0.0685 0.3847 0.258 Uiso 0.335(8) 2 calc PR F 2
Cl5 Cl 0.403(4) -0.048(3) 0.3209(18) 0.26(3) Uani 0.116(8) 2 d PDU G 3
Cl6 Cl 0.478(5) -0.019(3) 0.4241(9) 0.23(2) Uani 0.116(8) 2 d PDU G 3
C71 C 0.535(3) -0.067(5) 0.3573(13) 0.081(11) Uani 0.116(8) 2 d PDU G 3
H97 H 0.5865 -0.0236 0.3396 0.097 Uiso 0.116(8) 2 calc PR G 3
H98 H 0.5888 -0.1486 0.3581 0.097 Uiso 0.116(8) 2 calc PR G 3
Cl7 Cl 0.498(4) -0.118(4) 0.4453(15) 0.24(2) Uani 0.114(7) 2 d PD H 4
Cl8 Cl 0.656(2) -0.0913(15) 0.3507(11) 0.190(19) Uani 0.114(7) 2 d PDU H 4
C72 C 0.568(7) -0.027(4) 0.411(2) 0.10(2) Uani 0.114(7) 2 d PDU H 4
H99 H 0.6245 -0.0106 0.4340 0.120 Uiso 0.114(7) 2 calc PR H 4
H100 H 0.5003 0.0451 0.4021 0.120 Uiso 0.114(7) 2 calc PR H 4
Cl9 Cl 0.546(3) 0.036(3) 0.4438(13) 0.27(3) Uani 0.119(8) 2 d PD I 5
Cl10 Cl 0.494(3) -0.1708(19) 0.4493(17) 0.193(18) Uani 0.119(8) 2 d PD I 5
C73 C 0.561(5) -0.086(4) 0.4076(15) 0.077(15) Uani 0.119(8) 2 d PDU I 5
H101 H 0.5159 -0.0632 0.3746 0.092 Uiso 0.119(8) 2 calc PR I 5
H102 H 0.6520 -0.1287 0.3968 0.092 Uiso 0.119(8) 2 calc PR I 5
Cl11 Cl 0.956(3) -0.150(4) 0.3488(16) 0.53(2) Uani 0.296(8) 2 d PDU J 1
Cl12 Cl 1.2087(14) -0.1868(10) 0.3718(4) 0.191(6) Uani 0.296(8) 2 d PDU J 1
C74 C 1.053(3) -0.099(3) 0.3796(16) 0.191(14) Uani 0.296(8) 2 d PDU J 1
H103 H 1.0236 -0.0895 0.4186 0.229 Uiso 0.296(8) 2 calc PR J 1
H104 H 1.0457 -0.0226 0.3641 0.229 Uiso 0.296(8) 2 calc PR J 1
Cl13 Cl 1.0828(14) -0.2201(8) 0.3725(4) 0.180(8) Uani 0.267(8) 2 d PD K 2
Cl14 Cl 0.8272(18) -0.1070(10) 0.3411(4) 0.209(10) Uani 0.267(8) 2 d PD K 2
C75 C 0.9717(18) -0.0924(18) 0.3588(13) 0.095(12) Uani 0.267(8) 2 d PD K 2
H105 H 1.0070 -0.0546 0.3285 0.114 Uiso 0.267(8) 2 calc PR K 2
H106 H 0.9515 -0.0435 0.3907 0.114 Uiso 0.267(8) 2 calc PR K 2
Cl15 Cl 0.9634(13) -0.0344(10) 0.4155(4) 0.125(6) Uani 0.167(5) 2 d PD L 3
Cl16 Cl 0.9673(19) -0.1791(13) 0.3282(6) 0.112(6) Uani 0.167(5) 2 d PD L 3
C76 C 1.047(2) -0.110(3) 0.3583(10) 0.045(7) Uani 0.167(5) 2 d PDU L 3
H107 H 1.0683 -0.0569 0.3317 0.054 Uiso 0.167(5) 2 calc PR L 3
H108 H 1.1280 -0.1668 0.3686 0.054 Uiso 0.167(5) 2 calc PR L 3
Cl17 Cl 0.834(4) -0.100(3) 0.5532(16) 0.533(10) Uani 0.257(7) 2 d PDU M 4
Cl18 Cl 0.920(4) -0.116(3) 0.4406(16) 0.521(9) Uani 0.257(7) 2 d PDU M 4
C77 C 0.789(4) -0.097(7) 0.489(2) 0.528(10) Uani 0.257(7) 2 d PDU M 4
H109 H 0.7222 -0.0224 0.4818 0.634 Uiso 0.257(7) 2 calc PR M 4
H110 H 0.7534 -0.1571 0.4852 0.634 Uiso 0.257(7) 2 calc PR M 4

loop_
_atom_site_aniso_label
_atom_site_aniso_U_11
_atom_site_aniso_U_22
_atom_site_aniso_U_33
_atom_site_aniso_U_23
_atom_site_aniso_U_13
_atom_site_aniso_U_12
O1 0.0386(15) 0.0583(18) 0.0484(17) -0.0138(13) 0.0012(12) -0.0208(13)
O2 0.0258(12) 0.0636(18) 0.0336(14) -0.0166(11) 0.0044(10) -0.0201(12)
O3 0.0340(14) 0.068(2) 0.0457(17) -0.0117(13) 0.0042(12) -0.0141(14)
O4 0.0296(13) 0.092(2) 0.0309(15) -0.0181(13) 0.0013(10) -0.0267(14)
O5 0.072(3) 0.194(5) 0.062(3) -0.049(3) 0.013(2) -0.041(3)
C1 0.036(2) 0.046(2) 0.050(2) -0.0110(18) -0.0007(17) -0.0171(18)
C2 0.035(2) 0.046(2) 0.050(2) -0.0169(18) -0.0021(16) -0.0159(18)
C3 0.038(2) 0.046(2) 0.057(3) -0.0185(19) 0.0025(18) -0.0188(18)
C4 0.034(2) 0.039(2) 0.058(3) -0.0147(18) -0.0007(17) -0.0105(17)
C5 0.0324(19) 0.041(2) 0.060(3) -0.0141(18) -0.0061(17) -0.0107(17)
C6 0.0288(18) 0.038(2) 0.056(3) -0.0110(17) -0.0034(16) -0.0101(16)
C7 0.0254(17) 0.046(2) 0.034(2) -0.0103(15) 0.0003(14) -0.0152(16)
C8 0.0266(17) 0.038(2) 0.045(2) -0.0057(16) -0.0037(15) -0.0129(15)
C9 0.0320(18) 0.044(2) 0.042(2) -0.0012(16) -0.0023(15) -0.0172(17)
C10 0.0320(18) 0.044(2) 0.037(2) -0.0078(16) 0.0033(14) -0.0192(16)
C11 0.0326(19) 0.040(2) 0.039(2) -0.0066(16) 0.0035(15) -0.0143(16)
C12 0.0268(17) 0.042(2) 0.036(2) -0.0009(15) -0.0020(14) -0.0137(16)
C13 0.0306(19) 0.056(3) 0.038(2) 0.0003(17) 0.0009(15) -0.0098(18)
C14 0.0291(19) 0.047(2) 0.045(2) 0.0050(17) 0.0021(16) -0.0085(17)
C15 0.042(2) 0.052(3) 0.050(2) 0.0019(19) -0.0008(18) -0.0145(19)
C16 0.035(2) 0.057(3) 0.069(3) -0.003(2) 0.006(2) -0.007(2)
C17 0.033(2) 0.062(3) 0.059(3) 0.001(2) -0.0003(18) -0.010(2)
C18 0.032(2) 0.061(3) 0.042(2) 0.0036(18) -0.0013(16) -0.0130(19)
C19 0.0276(18) 0.072(3) 0.033(2) -0.0159(18) 0.0010(14) -0.0214(19)
C20 0.0318(19) 0.069(3) 0.031(2) -0.0038(17) -0.0052(14) -0.0230(19)
C21 0.0310(19) 0.061(3) 0.040(2) -0.0094(18) -0.0015(15) -0.0161(18)
C22 0.035(2) 0.066(3) 0.031(2) -0.0081(17) -0.0011(15) -0.0232(19)
C23 0.034(2) 0.063(3) 0.037(2) -0.0072(17) -0.0025(15) -0.0214(19)
C24 0.0306(19) 0.061(3) 0.039(2) -0.0097(18) -0.0042(15) -0.0225(18)
C25 0.0283(18) 0.037(2) 0.061(3) -0.0111(17) -0.0061(16) -0.0080(16)
C26 0.0303(19) 0.050(2) 0.042(2) 0.0023(17) 0.0000(15) -0.0152(17)
C27 0.039(2) 0.075(3) 0.039(2) -0.0006(19) -0.0056(17) -0.018(2)
C28 0.042(2) 0.060(3) 0.051(3) -0.0167(19) -0.0041(18) -0.023(2)
C29 0.045(2) 0.047(2) 0.057(3) -0.0118(19) 0.0013(19) -0.0185(19)
C30 0.050(3) 0.084(4) 0.063(3) -0.009(2) 0.006(2) -0.030(3)
C31 0.077(3) 0.046(3) 0.071(3) -0.005(2) 0.002(3) -0.023(2)
C32 0.057(3) 0.070(3) 0.063(3) -0.004(2) -0.009(2) -0.026(2)
C33 0.042(2) 0.061(3) 0.035(2) -0.0073(17) 0.0071(16) -0.027(2)
C34 0.055(3) 0.085(3) 0.047(3) 0.003(2) 0.005(2) -0.041(3)
C35 0.059(3) 0.137(5) 0.043(3) -0.025(3) 0.003(2) -0.054(3)
C36 0.094(4) 0.070(3) 0.053(3) -0.017(2) 0.033(3) -0.023(3)
C37 0.044(3) 0.072(4) 0.111(5) -0.031(3) 0.011(3) -0.005(3)
C38 0.069(5) 0.062(5) 0.125(8) -0.043(5) 0.037(5) -0.033(4)
C39 0.088(9) 0.154(12) 0.169(14) -0.112(11) 0.081(9) -0.070(9)
C40 0.204(18) 0.134(14) 0.162(14) -0.052(11) -0.077(13) 0.123(14)
C41 0.020(12) 0.09(2) 0.25(6) 0.01(3) 0.013(19) 0.018(12)
C42 0.17(5) 0.08(3) 0.33(10) -0.13(5) 0.17(6) -0.08(3)
C43 0.14(4) 0.16(4) 0.18(4) -0.14(3) 0.07(3) -0.04(3)
C44 0.039(2) 0.075(3) 0.033(2) -0.0100(18) 0.0011(16) -0.020(2)
C45 0.060(3) 0.111(4) 0.042(3) -0.019(2) -0.002(2) -0.040(3)
C46 0.063(3) 0.081(4) 0.047(3) -0.010(2) 0.017(2) -0.013(3)
C47 0.049(3) 0.093(4) 0.046(3) -0.001(2) 0.0015(19) -0.039(3)
C48 0.0271(18) 0.076(3) 0.038(2) -0.0157(18) 0.0053(15) -0.0240(19)
C49 0.0282(18) 0.074(3) 0.034(2) -0.0136(19) 0.0015(15) -0.0225(19)
C50 0.035(2) 0.078(3) 0.042(2) -0.013(2) 0.0007(17) -0.022(2)
N1A 0.0333(19) 0.083(3) 0.044(2) -0.0213(19) 0.0024(15) -0.0219(19)
C52A 0.0333(19) 0.083(3) 0.044(2) -0.0213(19) 0.0024(15) -0.0219(19)
C51 0.0307(19) 0.076(3) 0.034(2) -0.012(2) 0.0007(15) -0.021(2)
C52B 0.059(3) 0.072(3) 0.036(2) -0.0104(19) 0.0077(18) -0.023(2)
N1B 0.059(3) 0.072(3) 0.036(2) -0.0104(19) 0.0077(18) -0.023(2)
C53 0.058(3) 0.077(3) 0.042(3) -0.016(2) 0.007(2) -0.026(2)
C54 0.037(2) 0.112(4) 0.037(2) -0.026(2) 0.0003(17) -0.033(2)
C55 0.033(2) 0.106(4) 0.035(2) -0.021(2) -0.0002(17) -0.029(2)
C56 0.052(3) 0.102(4) 0.042(3) -0.013(2) 0.005(2) -0.017(3)
N2A 0.050(2) 0.101(4) 0.041(2) -0.014(2) 0.0047(18) -0.014(2)
C58A 0.050(2) 0.101(4) 0.041(2) -0.014(2) 0.0047(18) -0.014(2)
C57 0.0310(19) 0.079(3) 0.035(2) -0.017(2) -0.0024(16) -0.018(2)
C58B 0.043(2) 0.080(3) 0.040(2) -0.021(2) 0.0046(17) -0.024(2)
N2B 0.043(2) 0.080(3) 0.040(2) -0.021(2) 0.0046(17) -0.024(2)
C59 0.043(2) 0.100(4) 0.049(3) -0.031(3) 0.0073(19) -0.031(3)
C60 0.058(3) 0.093(4) 0.058(3) -0.030(3) 0.010(2) -0.032(3)
C61 0.046(3) 0.132(5) 0.049(3) -0.022(3) 0.003(2) -0.035(3)
C62 0.095(5) 0.316(12) 0.036(4) -0.024(5) -0.001(3) -0.098(6)
C63 0.053(6) 0.122(9) 0.024(5) -0.006(4) 0.007(4) -0.050(6)
C64 0.127(12) 0.189(16) 0.033(8) 0.001(7) -0.005(7) -0.105(12)
O6 0.161(13) 0.255(18) 0.192(13) 0.072(13) -0.056(11) -0.086(12)
C65 0.90(9) 0.150(19) 0.252(18) 0.125(19) -0.37(4) -0.29(4)
C66 0.059(7) 0.137(12) 0.043(8) -0.008(7) 0.010(6) -0.022(7)
C67 0.055(8) 0.35(3) 0.060(10) 0.020(13) -0.001(6) -0.081(13)
O7 0.097(7) 0.191(11) 0.040(5) 0.000(5) 0.014(4) -0.080(7)
C68 0.090(15) 0.40(5) 0.34(4) 0.25(4) 0.00(2) -0.05(2)
Cl1 0.061(3) 0.101(4) 0.132(5) -0.019(3) -0.002(3) -0.048(3)
Cl2 0.112(5) 0.072(3) 0.135(5) 0.011(3) -0.021(4) -0.044(3)
C69 0.092(14) 0.070(13) 0.109(16) -0.016(11) 0.000(12) -0.047(11)
Cl3 0.215(13) 0.145(9) 0.199(11) -0.040(8) 0.026(10) -0.080(9)
Cl4 0.297(17) 0.214(12) 0.239(13) 0.153(11) 0.008(12) -0.019(11)
C70 0.31(5) 0.17(3) 0.22(4) -0.13(3) 0.09(4) -0.17(3)
Cl5 0.20(3) 0.14(2) 0.37(5) -0.03(3) -0.24(4) 0.07(2)
Cl6 0.47(7) 0.14(2) 0.116(17) -0.083(17) 0.07(2) -0.16(3)
C71 0.085(14) 0.079(16) 0.084(13) -0.021(10) -0.012(9) -0.031(10)
Cl7 0.32(5) 0.15(3) 0.32(6) 0.06(3) -0.16(4) -0.14(4)
Cl8 0.24(3) 0.072(11) 0.28(4) -0.001(14) -0.22(3) -0.024(13)
C72 0.10(3) 0.10(3) 0.10(3) 0.002(11) -0.014(11) -0.035(13)
Cl9 0.111(19) 0.42(7) 0.21(4) 0.15(4) 0.03(2) -0.05(3)
Cl10 0.134(19) 0.067(14) 0.34(4) 0.063(19) 0.01(2) -0.008(13)
C73 0.072(17) 0.084(18) 0.078(18) 0.002(10) -0.022(10) -0.027(11)
Cl11 0.57(2) 0.78(4) 0.53(5) 0.44(4) -0.36(3) -0.54(2)
Cl12 0.290(15) 0.182(10) 0.147(9) -0.037(7) -0.029(9) -0.130(10)
C74 0.37(3) 0.09(2) 0.08(3) -0.03(2) 0.01(4) -0.05(3)
Cl13 0.303(19) 0.102(7) 0.115(7) 0.003(5) 0.071(9) -0.076(8)
Cl14 0.43(3) 0.116(9) 0.100(7) 0.009(5) -0.010(11) -0.122(14)
C75 0.057(15) 0.09(2) 0.12(3) 0.018(18) 0.028(16) -0.024(15)
Cl15 0.142(11) 0.117(10) 0.069(7) -0.011(6) -0.034(6) 0.020(8)
Cl16 0.194(15) 0.094(9) 0.079(8) 0.000(6) -0.058(9) -0.075(9)
C76 0.054(11) 0.048(11) 0.034(11) -0.009(8) -0.016(8) -0.014(9)
Cl17 0.706(14) 0.517(12) 0.609(18) 0.028(14) -0.060(14) -0.51(1)
Cl18 0.692(14) 0.520(12) 0.603(18) -0.012(13) -0.096(14) -0.51(1)
C77 0.688(12) 0.543(11) 0.603(15) 0.005(10) -0.064(10) -0.53(1)

loop_
_geom_bond_atom_site_label_1
_geom_bond_atom_site_label_2
_geom_bond_distance
_geom_bond_site_symmetry_2
_geom_bond_publ_flag
O1 C1 1.389(5) . ?
O1 C60 1.449(5) . ?
O2 C7 1.405(4) . ?
O2 C48 1.447(4) . ?
O3 C13 1.392(5) . ?
O3 C66 1.462(13) . ?
O3 C63 1.472(10) . ?
O4 C19 1.403(4) . ?
O4 C54 1.443(4) . ?
O5 C61 1.432(6) . ?
O5 C62 1.454(8) . ?
C1 C6 1.388(5) . ?
C1 C2 1.398(5) . ?
C2 C3 1.379(6) . ?
C2 C28 1.522(5) . ?
C3 C4 1.402(5) . ?
C4 C5 1.398(5) . ?
C4 C29 1.531(6) . ?
C5 C6 1.387(6) . ?
C6 C25 1.516(5) . ?
C7 C12 1.391(5) . ?
C7 C8 1.399(5) . ?
C8 C9 1.385(5) . ?
C8 C25 1.518(5) . ?
C9 C10 1.402(5) . ?
C10 C11 1.392(5) . ?
C10 C33 1.538(5) . ?
C11 C12 1.400(5) . ?
C12 C26 1.519(5) . ?
C13 C14 1.391(6) . ?
C13 C18 1.400(5) . ?
C14 C15 1.395(5) . ?
C14 C26 1.521(5) . ?
C15 C16 1.399(6) . ?
C16 C17 1.389(6) . ?
C16 C37 1.526(6) . ?
C17 C18 1.386(6) . ?
C18 C27 1.514(6) . ?
C19 C20 1.385(6) . ?
C19 C24 1.401(6) . ?
C20 C21 1.400(5) . ?
C20 C27 1.526(6) . ?
C21 C22 1.392(6) . ?
C22 C23 1.382(5) . ?
C22 C44 1.536(5) . ?
C23 C24 1.399(5) . ?
C24 C28 1.509(6) . ?
C29 C32 1.538(6) . ?
C29 C31 1.539(6) . ?
C29 C30 1.541(6) . ?
C33 C36 1.525(6) . ?
C33 C34 1.526(5) . ?
C33 C35 1.527(6) . ?
C37 C41 1.46(3) . ?
C37 C39 1.495(13) . ?
C37 C38 1.509(10) . ?
C37 C42 1.53(4) . ?
C37 C40 1.563(13) . ?
C37 C43 1.82(5) . ?
C44 C45 1.534(6) . ?
C44 C46 1.539(6) . ?
C44 C47 1.540(6) . ?
C48 C49 1.502(5) . ?
C49 C53 1.376(6) . ?
C49 C50 1.381(6) . ?
C50 N1A 1.365(5) . ?
N1A C51 1.367(6) . ?
C51 C52B 1.349(6) . ?
C51 C57 1.482(5) 2_666 ?
C52B C53 1.372(5) . ?
C54 C55 1.496(5) . ?
C55 C56 1.375(7) . ?
C55 C59 1.380(7) . ?
C56 N2A 1.374(6) . ?
N2A C57 1.352(6) . ?
C57 C58B 1.357(6) . ?
C57 C51 1.482(5) 2_666 ?
C58B C59 1.385(5) . ?
C60 C61 1.482(7) . ?
C63 C64 1.468(17) . ?
C64 O6 1.36(2) . ?
O6 C65 1.648(17) . ?
C66 C67 1.55(2) . ?
C67 O7 1.458(17) . ?
O7 C68 1.521(18) . ?
Cl1 C69 1.812(15) . ?
Cl2 C69 1.759(15) . ?
Cl3 C70 1.76(2) . ?
Cl4 C70 1.74(2) . ?
Cl5 C71 1.76(2) . ?
Cl6 C71 1.78(2) . ?
Cl7 C72 1.74(2) . ?
Cl8 C72 1.77(2) . ?
Cl9 C73 1.77(2) . ?
Cl10 C73 1.75(2) . ?
Cl11 C74 1.71(2) . ?
Cl12 C74 1.71(2) . ?
Cl13 C75 1.697(18) . ?
Cl14 C75 1.804(19) . ?
Cl15 C76 1.745(18) . ?
Cl16 C76 1.698(18) . ?
Cl17 C77 1.74(2) . ?
Cl18 C77 1.74(2) . ?
